data_4079337
loop_
_publ_author_name
'Lo, Yih-Hsing'
'Wang, Tsang-Hsiu'
'Lee, Chia-Yi'
'Feng, Ying-Hsuan'

_publ_section_title
;
 Preparation, Characterization, and Reactivity of Azido Complex Containing
 a Tp(tBuNC)(PPh3)Ru Fragment and Ruthenium-Catalyzed Cycloaddition of
 Organic Azides with Alkynes in Organic and Aqueous Media
;
_journal_issue 19
_journal_name_full Organometallics
_journal_page_first 6887
_journal_paper_doi 10.1021/om300687a
_journal_volume 31
_journal_year 2012
_chemical_formula_moiety 'C21 H33 B I N9 Ru'
_chemical_formula_sum 'C21 H33 B I N9 Ru'
_chemical_formula_weight 650.34
_chemical_name_systematic
;
 ?
;
_space_group_IT_number 61
_symmetry_cell_setting orthorhombic
_symmetry_space_group_name_Hall '-P 2ac 2ab'
_symmetry_space_group_name_H-M 'P b c a'
_atom_sites_solution_hydrogens geom
_atom_sites_solution_primary direct
_atom_sites_solution_secondary difmap
_audit_creation_method SHELXL-97
_cell_angle_alpha 90.00
_cell_angle_beta 90.00
_cell_angle_gamma 90.00
_cell_formula_units_Z 8
_cell_length_a 15.2100(2)
_cell_length_b 18.0290(3)
_cell_length_c 23.8470(5)
_cell_measurement_reflns_used 18612
_cell_measurement_temperature 200(2)
_cell_measurement_theta_max 25.028
_cell_measurement_theta_min 2.037
_cell_volume 6539.4(2)
_computing_cell_refinement 'HKL Scalepack (Otwinowski & Minor 1997)'
_computing_data_collection 'Collect (Nonius BV, 1997-2000)'
_computing_data_reduction 'HKL Denzo and Scalepack'
_computing_molecular_graphics 'Ortep-3 for Windows (Farrugia, 1997)'
_computing_publication_material 'WinGX publication routines (Farrugia, 1999)'
_computing_structure_refinement 'SHELXL-97 (Sheldrick, 1997)'
_computing_structure_solution 'SHELXS-86 (Sheldrick, 1986)'
_diffrn_ambient_temperature 200(2)
_diffrn_detector_area_resol_mean 9
_diffrn_measured_fraction_theta_full 0.998
_diffrn_measured_fraction_theta_max 0.998
_diffrn_measurement_device_type KappaCCD
_diffrn_measurement_method 'CCD rotation images, thick slices'
_diffrn_radiation_monochromator graphite
_diffrn_radiation_source 'fine-focus sealed tube'
_diffrn_radiation_type MoK\a
_diffrn_radiation_wavelength 0.71073
_diffrn_reflns_av_R_equivalents 0.0718
_diffrn_reflns_av_sigmaI/netI 0.0629
_diffrn_reflns_limit_h_max 13
_diffrn_reflns_limit_h_min -18
_diffrn_reflns_limit_k_max 21
_diffrn_reflns_limit_k_min -18
_diffrn_reflns_limit_l_max 28
_diffrn_reflns_limit_l_min -18
_diffrn_reflns_number 23283
_diffrn_reflns_theta_full 25.03
_diffrn_reflns_theta_max 25.03
_diffrn_reflns_theta_min 2.17
_exptl_absorpt_coefficient_mu 1.445
_exptl_absorpt_correction_T_max 0.9005
_exptl_absorpt_correction_T_min 0.7784
_exptl_absorpt_correction_type multi-scan
_exptl_absorpt_process_details
;
 ?
;
_exptl_crystal_colour yellow
_exptl_crystal_density_diffrn 1.321
_exptl_crystal_density_method 'not measured'
_exptl_crystal_description prism
_exptl_crystal_F_000 2592
_exptl_crystal_size_max 0.34
_exptl_crystal_size_mid 0.16
_exptl_crystal_size_min 0.04
_refine_diff_density_max 0.800
_refine_diff_density_min -1.031
_refine_diff_density_rms 0.127
_refine_ls_extinction_method none
_refine_ls_goodness_of_fit_ref 1.040
_refine_ls_hydrogen_treatment constr
_refine_ls_matrix_type full
_refine_ls_number_parameters 299
_refine_ls_number_reflns 5770
_refine_ls_number_restraints 0
_refine_ls_restrained_S_all 1.040
_refine_ls_R_factor_all 0.0982
_refine_ls_R_factor_gt 0.0590
_refine_ls_shift/su_max 0.004
_refine_ls_shift/su_mean 0.000
_refine_ls_structure_factor_coef Fsqd
_refine_ls_weighting_details 'calc w=1/[\s^2^(Fo^2^)+(0.0977P)^2^+0.0000P] where P=(Fo^2^+2Fc^2^)/3'
_refine_ls_weighting_scheme calc
_refine_ls_wR_factor_gt 0.1543
_refine_ls_wR_factor_ref 0.1747
_reflns_number_gt 3738
_reflns_number_total 5770
_reflns_threshold_expression >2sigma(I)
_cod_data_source_file om300687a_si_003.cif
_cod_data_source_block 12b
_cod_database_code 4079337

loop_
_symmetry_equiv_pos_as_xyz
'x, y, z'
'-x+1/2, -y, z+1/2'
'x+1/2, -y+1/2, -z'
'-x, y+1/2, -z+1/2'
'-x, -y, -z'
'x-1/2, y, -z-1/2'
'-x-1/2, y-1/2, z'
'x, -y-1/2, z-1/2'

loop_
_atom_site_label
_atom_site_type_symbol
_atom_site_fract_x
_atom_site_fract_y
_atom_site_fract_z
_atom_site_U_iso_or_equiv
_atom_site_adp_type
_atom_site_occupancy
_atom_site_symmetry_multiplicity
_atom_site_calc_flag
_atom_site_refinement_flags
_atom_site_disorder_assembly
_atom_site_disorder_group
Ru1 Ru 0.94558(3) 0.09306(3) 0.32736(2) 0.04267(19) Uani 1 1 d . . .
I1 I 0.97004(5) 0.20320(4) 0.51906(3) 0.1088(3) Uani 1 1 d . . .
N1 N 0.8239(3) 0.0498(3) 0.2974(2) 0.0466(12) Uani 1 1 d . . .
N2 N 0.8248(3) 0.0086(3) 0.2508(2) 0.0488(13) Uani 1 1 d . . .
N3 N 0.9946(3) -0.0155(3) 0.3119(2) 0.0466(12) Uani 1 1 d . . .
N4 N 0.9718(3) -0.0495(3) 0.2638(2) 0.0470(13) Uani 1 1 d . . .
N5 N 0.9741(3) 0.1155(3) 0.2436(2) 0.0457(12) Uani 1 1 d . . .
N6 N 0.9567(3) 0.0638(3) 0.2038(2) 0.0494(13) Uani 1 1 d . . .
N7 N 1.1275(4) 0.1566(3) 0.3596(2) 0.0662(16) Uani 1 1 d . A .
N8 N 0.8526(4) 0.2419(4) 0.3502(2) 0.0680(16) Uani 1 1 d . . .
N9 N 0.9176(3) 0.0641(3) 0.4088(2) 0.0536(13) Uani 1 1 d . . .
H9' H 0.9281 0.0980 0.4332 0.064 Uiso 1 1 calc R . .
C1 C 0.7402(4) 0.0614(4) 0.3106(3) 0.0572(17) Uani 1 1 d . . .
H1 H 0.7206 0.0895 0.3409 0.069 Uiso 1 1 calc R . .
C2 C 0.6862(4) 0.0249(4) 0.2721(3) 0.068(2) Uani 1 1 d . . .
H2 H 0.6251 0.0227 0.2722 0.082 Uiso 1 1 calc R . .
C3 C 0.7414(4) -0.0067(4) 0.2347(3) 0.0624(19) Uani 1 1 d . . .
H3 H 0.7250 -0.0342 0.2034 0.075 Uiso 1 1 calc R . .
C4 C 1.0421(4) -0.0641(4) 0.3426(3) 0.0600(18) Uani 1 1 d . . .
H4 H 1.0653 -0.0554 0.3781 0.072 Uiso 1 1 calc R . .
C5 C 1.0502(5) -0.1281(4) 0.3126(4) 0.075(2) Uani 1 1 d . . .
H5 H 1.0801 -0.1709 0.3232 0.090 Uiso 1 1 calc R . .
C6 C 1.0062(5) -0.1170(4) 0.2644(4) 0.068(2) Uani 1 1 d . . .
H6 H 1.0008 -0.1516 0.2357 0.082 Uiso 1 1 calc R . .
C7 C 1.0094(4) 0.1734(4) 0.2172(3) 0.0567(17) Uani 1 1 d . . .
H7 H 1.0285 0.2168 0.2344 0.068 Uiso 1 1 calc R . .
C8 C 1.0135(5) 0.1589(5) 0.1601(3) 0.070(2) Uani 1 1 d . . .
H8 H 1.0349 0.1902 0.1322 0.084 Uiso 1 1 calc R . .
C9 C 0.9800(5) 0.0903(4) 0.1533(3) 0.0615(19) Uani 1 1 d . . .
H9 H 0.9740 0.0654 0.1193 0.074 Uiso 1 1 calc R . .
C10 C 1.0592(5) 0.1321(4) 0.3493(3) 0.0564(17) Uani 1 1 d . . .
C11 C 1.2107(5) 0.1933(5) 0.3720(3) 0.077(2) Uani 1 1 d . . .
C12 C 1.2614(11) 0.1346(11) 0.4081(7) 0.100(6) Uiso 0.585(19) 1 d P A 3
H12A H 1.2723 0.0911 0.3859 0.150 Uiso 0.585(19) 1 calc PR A 3
H12B H 1.2267 0.1215 0.4402 0.150 Uiso 0.585(19) 1 calc PR A 3
H12C H 1.3164 0.1553 0.4203 0.150 Uiso 0.585(19) 1 calc PR A 3
C13 C 1.1978(13) 0.2569(12) 0.4077(9) 0.124(8) Uiso 0.585(19) 1 d P A 3
H13A H 1.1579 0.2443 0.4374 0.187 Uiso 0.585(19) 1 calc PR A 3
H13B H 1.1737 0.2969 0.3861 0.187 Uiso 0.585(19) 1 calc PR A 3
H13C H 1.2532 0.2718 0.4234 0.187 Uiso 0.585(19) 1 calc PR A 3
C12' C 1.2338(18) 0.1808(17) 0.4288(11) 0.112(10) Uiso 0.415(19) 1 d P A 4
H12D H 1.1830 0.1878 0.4521 0.168 Uiso 0.415(19) 1 calc PR A 4
H12E H 1.2788 0.2153 0.4397 0.168 Uiso 0.415(19) 1 calc PR A 4
H12F H 1.2552 0.1311 0.4331 0.168 Uiso 0.415(19) 1 calc PR A 4
C13' C 1.1891(18) 0.2829(14) 0.3610(12) 0.119(11) Uiso 0.415(19) 1 d P A 4
H13D H 1.1726 0.2901 0.3225 0.179 Uiso 0.415(19) 1 calc PR A 4
H13E H 1.2405 0.3118 0.3692 0.179 Uiso 0.415(19) 1 calc PR A 4
H13F H 1.1417 0.2982 0.3849 0.179 Uiso 0.415(19) 1 calc PR A 4
C14 C 1.2680(7) 0.1915(7) 0.3205(4) 0.132(4) Uani 1 1 d . A .
H14A H 1.2436 0.2236 0.2924 0.198 Uiso 1 1 calc R . .
H14B H 1.2707 0.1417 0.3063 0.198 Uiso 1 1 calc R . .
H14C H 1.3261 0.2080 0.3300 0.198 Uiso 1 1 calc R . .
C15 C 0.8897(4) 0.1880(4) 0.3405(3) 0.0517(16) Uani 1 1 d . . .
C16 C 0.7965(5) 0.3017(4) 0.3683(3) 0.076(2) Uani 1 1 d . . .
C17 C 0.7403(8) 0.3256(6) 0.3188(4) 0.125(4) Uani 1 1 d . . .
H17A H 0.7774 0.3443 0.2895 0.187 Uiso 1 1 calc R . .
H17B H 0.7003 0.3638 0.3305 0.187 Uiso 1 1 calc R . .
H17C H 0.7075 0.2839 0.3051 0.187 Uiso 1 1 calc R . .
C18 C 0.8572(8) 0.3659(6) 0.3855(5) 0.149(5) Uani 1 1 d . . .
H18A H 0.8919 0.3512 0.4172 0.223 Uiso 1 1 calc R . .
H18B H 0.8224 0.4084 0.3952 0.223 Uiso 1 1 calc R . .
H18C H 0.8953 0.3782 0.3548 0.223 Uiso 1 1 calc R . .
C19 C 0.7438(8) 0.2733(7) 0.4168(4) 0.140(5) Uani 1 1 d . . .
H19A H 0.7828 0.2585 0.4464 0.211 Uiso 1 1 calc R . .
H19B H 0.7095 0.2314 0.4050 0.211 Uiso 1 1 calc R . .
H19C H 0.7054 0.3117 0.4301 0.211 Uiso 1 1 calc R . .
C20 C 0.8871(5) 0.0039(5) 0.4288(3) 0.074(2) Uani 1 1 d . . .
H20 H 0.8718 -0.0327 0.4031 0.089 Uiso 1 1 calc R . .
C21 C 0.8735(6) -0.0138(5) 0.4895(3) 0.097(3) Uani 1 1 d . . .
H21A H 0.8484 -0.0625 0.4929 0.145 Uiso 1 1 calc R . .
H21B H 0.8343 0.0220 0.5057 0.145 Uiso 1 1 calc R . .
H21C H 0.9289 -0.0124 0.5087 0.145 Uiso 1 1 calc R . .
B1 B 0.9116(5) -0.0103(4) 0.2213(3) 0.0511(18) Uani 1 1 d . . .
H1' H 0.9012 -0.0419 0.1886 0.061 Uiso 1 1 calc R . .

loop_
_atom_site_aniso_label
_atom_site_aniso_U_11
_atom_site_aniso_U_22
_atom_site_aniso_U_33
_atom_site_aniso_U_23
_atom_site_aniso_U_13
_atom_site_aniso_U_12
Ru1 0.0346(3) 0.0429(3) 0.0505(3) -0.0010(2) 0.0006(2) 0.0000(2)
I1 0.1407(7) 0.0986(5) 0.0871(5) -0.0252(4) -0.0254(4) 0.0194(4)
N1 0.033(3) 0.053(3) 0.053(3) 0.004(3) -0.002(2) -0.001(2)
N2 0.038(3) 0.054(3) 0.055(3) 0.009(3) -0.005(2) -0.009(2)
N3 0.034(3) 0.048(3) 0.057(3) 0.008(3) 0.002(2) 0.002(2)
N4 0.046(3) 0.038(3) 0.057(3) -0.001(2) 0.000(2) -0.004(2)
N5 0.042(3) 0.040(3) 0.056(3) 0.002(2) 0.001(2) 0.002(2)
N6 0.045(3) 0.052(3) 0.051(3) 0.003(3) 0.001(2) -0.002(3)
N7 0.046(3) 0.084(5) 0.068(4) -0.013(3) 0.000(3) -0.011(3)
N8 0.067(4) 0.056(4) 0.081(4) -0.006(3) 0.013(3) 0.004(3)
N9 0.049(3) 0.060(4) 0.052(3) 0.001(3) 0.000(3) 0.003(3)
C1 0.034(3) 0.067(5) 0.071(4) 0.012(4) 0.009(3) 0.008(3)
C2 0.030(3) 0.073(5) 0.101(6) 0.010(4) -0.005(4) 0.002(4)
C3 0.047(4) 0.065(5) 0.076(5) 0.008(4) -0.012(4) -0.015(4)
C4 0.049(4) 0.060(5) 0.070(4) 0.013(4) -0.001(3) 0.003(3)
C5 0.067(5) 0.053(5) 0.106(6) 0.003(5) 0.003(5) 0.020(4)
C6 0.069(5) 0.043(4) 0.092(6) -0.007(4) 0.013(4) 0.003(4)
C7 0.051(4) 0.042(4) 0.077(5) 0.007(3) 0.007(3) -0.012(3)
C8 0.065(5) 0.073(6) 0.072(5) 0.024(4) 0.009(4) -0.006(4)
C9 0.061(4) 0.076(6) 0.047(4) 0.007(4) 0.003(3) -0.011(4)
C10 0.056(4) 0.059(4) 0.054(4) 0.001(3) 0.003(3) 0.010(4)
C11 0.061(5) 0.083(6) 0.086(6) -0.019(5) 0.000(4) -0.026(4)
C14 0.081(7) 0.192(12) 0.124(8) -0.023(8) 0.021(6) -0.057(7)
C15 0.047(4) 0.050(4) 0.057(4) 0.001(3) 0.001(3) -0.007(3)
C16 0.083(5) 0.059(5) 0.087(5) -0.004(4) 0.014(5) 0.025(4)
C17 0.160(11) 0.120(9) 0.094(7) -0.006(6) -0.023(7) 0.062(8)
C18 0.172(12) 0.090(8) 0.185(11) -0.067(8) -0.014(9) 0.018(8)
C19 0.146(10) 0.164(12) 0.111(8) 0.016(8) 0.050(7) 0.064(9)
C20 0.069(5) 0.081(6) 0.072(5) 0.007(4) 0.014(4) -0.001(4)
C21 0.112(7) 0.102(7) 0.077(6) 0.024(5) 0.015(5) 0.011(6)
B1 0.052(4) 0.042(4) 0.059(4) 0.001(3) 0.007(4) -0.013(4)

loop_
_atom_type_symbol
_atom_type_description
_atom_type_scat_dispersion_real
_atom_type_scat_dispersion_imag
_atom_type_scat_source
C C 0.0033 0.0016 'International Tables Vol C Tables 4.2.6.8 and 6.1.1.4'
H H 0.0000 0.0000 'International Tables Vol C Tables 4.2.6.8 and 6.1.1.4'
Ru Ru -1.2594 0.8363 'International Tables Vol C Tables 4.2.6.8 and 6.1.1.4'
N N 0.0061 0.0033 'International Tables Vol C Tables 4.2.6.8 and 6.1.1.4'
P P 0.1023 0.0942 'International Tables Vol C Tables 4.2.6.8 and 6.1.1.4'
B B 0.0013 0.0007 'International Tables Vol C Tables 4.2.6.8 and 6.1.1.4'
Br Br -0.2901 2.4595 'International Tables Vol C Tables 4.2.6.8 and 6.1.1.4'
Cl Cl 0.1484 0.1585 'International Tables Vol C Tables 4.2.6.8 and 6.1.1.4'
I I -0.4742 1.8119 'International Tables Vol C Tables 4.2.6.8 and 6.1.1.4'

loop_
_geom_angle_atom_site_label_1
_geom_angle_atom_site_label_2
_geom_angle_atom_site_label_3
_geom_angle
C15 Ru1 C10 91.5(3)
C15 Ru1 N9 88.9(2)
C10 Ru1 N9 91.2(2)
C15 Ru1 N5 94.3(2)
C10 Ru1 N5 90.2(2)
N9 Ru1 N5 176.5(2)
C15 Ru1 N3 174.5(2)
C10 Ru1 N3 93.9(2)
N9 Ru1 N3 90.2(2)
N5 Ru1 N3 86.52(19)
C15 Ru1 N1 89.8(2)
C10 Ru1 N1 176.0(2)
N9 Ru1 N1 92.5(2)
N5 Ru1 N1 86.00(18)
N3 Ru1 N1 84.78(19)
C1 N1 N2 107.2(5)
C1 N1 Ru1 134.0(5)
N2 N1 Ru1 118.3(4)
N1 N2 C3 109.9(5)
N1 N2 B1 120.8(5)
C3 N2 B1 129.1(6)
N4 N3 C4 107.7(6)
N4 N3 Ru1 118.5(4)
C4 N3 Ru1 133.6(5)
C6 N4 N3 107.9(6)
C6 N4 B1 131.7(6)
N3 N4 B1 120.3(5)
C7 N5 N6 106.6(5)
C7 N5 Ru1 133.6(5)
N6 N5 Ru1 119.8(4)
C9 N6 N5 109.5(5)
C9 N6 B1 131.3(6)
N5 N6 B1 119.1(5)
C10 N7 C11 175.6(8)
C15 N8 C16 170.2(7)
C20 N9 Ru1 130.3(5)
C20 N9 H9' 114.9
Ru1 N9 H9' 114.9
N1 C1 C2 109.4(6)
N1 C1 H1 125.3
C2 C1 H1 125.3
C3 C2 C1 105.5(6)
C3 C2 H2 127.2
C1 C2 H2 127.2
C2 C3 N2 108.0(6)
C2 C3 H3 126.0
N2 C3 H3 126.0
N3 C4 C5 108.2(7)
N3 C4 H4 125.9
C5 C4 H4 125.9
C6 C5 C4 106.1(7)
C6 C5 H5 127.0
C4 C5 H5 127.0
N4 C6 C5 110.1(7)
N4 C6 H6 124.9
C5 C6 H6 124.9
N5 C7 C8 109.5(6)
N5 C7 H7 125.2
C8 C7 H7 125.2
C9 C8 C7 105.9(6)
C9 C8 H8 127.0
C7 C8 H8 127.0
N6 C9 C8 108.5(7)
N6 C9 H9 125.7
C8 C9 H9 125.7
N7 C10 Ru1 176.5(6)
C12' C11 C13 66.1(12)
C12' C11 N7 109.7(12)
C13 C11 N7 111.2(10)
C12' C11 C14 129.3(14)
C13 C11 C14 125.3(11)
N7 C11 C14 109.1(6)
C12' C11 C12 41.1(12)
C13 C11 C12 106.3(11)
N7 C11 C12 103.5(9)
C14 C11 C12 98.6(9)
C12' C11 C13' 110.6(14)
C13 C11 C13' 45.3(10)
N7 C11 C13' 103.6(11)
C14 C11 C13' 90.3(12)
C12 C11 C13' 146.8(12)
C11 C12 H12A 109.5
C11 C12 H12B 109.5
H12A C12 H12B 109.5
C11 C12 H12C 109.5
H12A C12 H12C 109.5
H12B C12 H12C 109.5
C11 C13 H13A 109.5
C11 C13 H13B 109.5
H13A C13 H13B 109.5
C11 C13 H13C 109.5
H13A C13 H13C 109.5
H13B C13 H13C 109.5
C11 C12' H12D 109.5
C11 C12' H12E 109.5
H12D C12' H12E 109.5
C11 C12' H12F 109.5
H12D C12' H12F 109.5
H12E C12' H12F 109.5
C11 C13' H13D 109.5
C11 C13' H13E 109.5
H13D C13' H13E 109.5
C11 C13' H13F 109.5
H13D C13' H13F 109.5
H13E C13' H13F 109.5
C11 C14 H14A 109.5
C11 C14 H14B 109.5
H14A C14 H14B 109.5
C11 C14 H14C 109.5
H14A C14 H14C 109.5
H14B C14 H14C 109.5
N8 C15 Ru1 175.7(6)
N8 C16 C19 106.9(7)
N8 C16 C17 108.2(7)
C19 C16 C17 113.3(9)
N8 C16 C18 106.7(7)
C19 C16 C18 111.9(8)
C17 C16 C18 109.4(8)
C16 C17 H17A 109.5
C16 C17 H17B 109.5
H17A C17 H17B 109.5
C16 C17 H17C 109.5
H17A C17 H17C 109.5
H17B C17 H17C 109.5
C16 C18 H18A 109.5
C16 C18 H18B 109.5
H18A C18 H18B 109.5
C16 C18 H18C 109.5
H18A C18 H18C 109.5
H18B C18 H18C 109.5
C16 C19 H19A 109.5
C16 C19 H19B 109.5
H19A C19 H19B 109.5
C16 C19 H19C 109.5
H19A C19 H19C 109.5
H19B C19 H19C 109.5
N9 C20 C21 126.5(8)
N9 C20 H20 116.7
C21 C20 H20 116.7
C20 C21 H21A 109.5
C20 C21 H21B 109.5
H21A C21 H21B 109.5
C20 C21 H21C 109.5
H21A C21 H21C 109.5
H21B C21 H21C 109.5
N2 B1 N4 108.3(5)
N2 B1 N6 108.1(5)
N4 B1 N6 108.0(5)
N2 B1 H1' 110.8
N4 B1 H1' 110.8
N6 B1 H1' 110.8

loop_
_geom_bond_atom_site_label_1
_geom_bond_atom_site_label_2
_geom_bond_distance
Ru1 C15 1.936(7)
Ru1 C10 1.938(8)
Ru1 N9 2.055(5)
Ru1 N5 2.083(5)
Ru1 N3 2.127(5)
Ru1 N1 2.132(5)
N1 C1 1.329(7)
N1 N2 1.336(7)
N2 C3 1.353(8)
N2 B1 1.534(9)
N3 N4 1.345(6)
N3 C4 1.352(8)
N4 C6 1.325(8)
N4 B1 1.537(9)
N5 C7 1.333(8)
N5 N6 1.356(7)
N6 C9 1.343(8)
N6 B1 1.560(9)
N7 C10 1.155(8)
N7 C11 1.459(9)
N8 C15 1.148(8)
N8 C16 1.441(9)
N9 C20 1.272(9)
N9 H9' 0.8600
C1 C2 1.398(9)
C1 H1 0.9300
C2 C3 1.351(10)
C2 H2 0.9300
C3 H3 0.9300
C4 C5 1.364(11)
C4 H4 0.9300
C5 C6 1.343(11)
C5 H5 0.9300
C6 H6 0.9300
C7 C8 1.388(9)
C7 H7 0.9300
C8 C9 1.348(10)
C8 H8 0.9300
C9 H9 0.9300
C11 C12' 1.42(2)
C11 C13 1.441(19)
C11 C14 1.506(11)
C11 C12 1.566(18)
C11 C13' 1.67(3)
C12 H12A 0.9600
C12 H12B 0.9600
C12 H12C 0.9600
C13 H13A 0.9600
C13 H13B 0.9600
C13 H13C 0.9600
C12' H12D 0.9600
C12' H12E 0.9600
C12' H12F 0.9600
C13' H13D 0.9600
C13' H13E 0.9600
C13' H13F 0.9600
C14 H14A 0.9600
C14 H14B 0.9600
C14 H14C 0.9600
C16 C19 1.498(12)
C16 C17 1.520(11)
C16 C18 1.536(13)
C17 H17A 0.9600
C17 H17B 0.9600
C17 H17C 0.9600
C18 H18A 0.9600
C18 H18B 0.9600
C18 H18C 0.9600
C19 H19A 0.9600
C19 H19B 0.9600
C19 H19C 0.9600
C20 C21 1.497(9)
C20 H20 0.9300
C21 H21A 0.9600
C21 H21B 0.9600
C21 H21C 0.9600
B1 H1' 0.9800
